data_1556035
loop_
_publ_author_name
'Foley, Christopher'
'Shaw, Arthur'
'Hulme, Christopher'

_publ_section_title
;
 Oxidative Deaminations and Deisatinylations of Ugi-Azide and Ugi-3CR
 Products: A Two-Step MCR-Oxidation Protocol toward Functionalized
 \a-Ketoamides and \a-Ketotetrazoles.
;
_journal_issue 9
_journal_name_full 'Organic letters'
_journal_page_first 2238
_journal_page_last 2241
_journal_paper_doi 10.1021/acs.orglett.7b00710
_journal_volume 19
_journal_year 2017
_chemical_formula_moiety 'C14 H16 N4 O'
_chemical_formula_sum 'C14 H16 N4 O'
_chemical_formula_weight 256.31
_space_group_crystal_system monoclinic
_space_group_IT_number 11
_space_group_name_Hall '-P 2yb'
_space_group_name_H-M_alt 'P 1 21/m 1'
_atom_sites_solution_hydrogens geom
_audit_creation_date 2016-12-10
_audit_creation_method
;
Olex2 1.2
(compiled 2016.09.09 svn.r3337 for OlexSys, GUI svn.r5227)
;
_cell_angle_alpha 90
_cell_angle_beta 102.3230(10)
_cell_angle_gamma 90
_cell_formula_units_Z 2
_cell_length_a 7.7378(3)
_cell_length_b 6.7075(2)
_cell_length_c 12.6395(5)
_cell_measurement_reflns_used 6131
_cell_measurement_temperature 100
_cell_measurement_theta_max 27.12
_cell_measurement_theta_min 2.69
_cell_volume 640.89(4)
_computing_cell_refinement 'SAINT v8.34A (Bruker, 2013)'
_computing_data_reduction 'SAINT v8.34A (Bruker, 2013)'
_computing_molecular_graphics 'Olex2 (Dolomanov et al., 2009)'
_computing_publication_material 'Olex2 (Dolomanov et al., 2009)'
_computing_structure_refinement 'ShelXL (Sheldrick, 2015)'
_diffrn_ambient_temperature 100
_diffrn_measured_fraction_theta_full 0.991
_diffrn_measured_fraction_theta_max 0.992
_diffrn_measurement_device_type 'Bruker APEX-II CCD'
_diffrn_measurement_method '\f and \w scans'
_diffrn_radiation_type MoK\a
_diffrn_radiation_wavelength 0.71073
_diffrn_reflns_av_R_equivalents 0.0167
_diffrn_reflns_av_unetI/netI 0.0121
_diffrn_reflns_Laue_measured_fraction_full 0.991
_diffrn_reflns_Laue_measured_fraction_max 0.992
_diffrn_reflns_limit_h_max 9
_diffrn_reflns_limit_h_min -9
_diffrn_reflns_limit_k_max 8
_diffrn_reflns_limit_k_min -7
_diffrn_reflns_limit_l_max 16
_diffrn_reflns_limit_l_min -16
_diffrn_reflns_number 7085
_diffrn_reflns_point_group_measured_fraction_full 0.991
_diffrn_reflns_point_group_measured_fraction_max 0.992
_diffrn_reflns_theta_full 25.242
_diffrn_reflns_theta_max 27.119
_diffrn_reflns_theta_min 1.649
_diffrn_standards_number 0
_exptl_absorpt_coefficient_mu 0.088
_exptl_absorpt_correction_T_max 0.7455
_exptl_absorpt_correction_T_min 0.6726
_exptl_absorpt_correction_type multi-scan
_exptl_absorpt_process_details
;
SADABS-2012/1 (Bruker,2012) was used for absorption correction.
wR2(int) was 0.1034 before and 0.0281 after correction.
The Ratio of minimum to maximum transmission is 0.9022.
The \l/2 correction factor is 0.0015.
;
_exptl_crystal_colour pink
_exptl_crystal_colour_primary pink
_exptl_crystal_density_diffrn 1.328
_exptl_crystal_description block
_exptl_crystal_F_000 272
_exptl_crystal_size_max 0.3
_exptl_crystal_size_mid 0.3
_exptl_crystal_size_min 0.1
_refine_diff_density_max 0.386
_refine_diff_density_min -0.186
_refine_diff_density_rms 0.039
_refine_ls_extinction_method none
_refine_ls_goodness_of_fit_ref 1.050
_refine_ls_hydrogen_treatment constr
_refine_ls_matrix_type full
_refine_ls_number_parameters 114
_refine_ls_number_reflns 1524
_refine_ls_number_restraints 0
_refine_ls_restrained_S_all 1.050
_refine_ls_R_factor_all 0.0340
_refine_ls_R_factor_gt 0.0331
_refine_ls_shift/su_max 0.000
_refine_ls_shift/su_mean 0.000
_refine_ls_structure_factor_coef Fsqd
_refine_ls_weighting_details 'w=1/[\s^2^(Fo^2^)+(0.0459P)^2^+0.2367P] where P=(Fo^2^+2Fc^2^)/3'
_refine_ls_weighting_scheme calc
_refine_ls_wR_factor_gt 0.0875
_refine_ls_wR_factor_ref 0.0883
_reflns_Friedel_coverage 0.000
_reflns_number_gt 1474
_reflns_number_total 1524
_reflns_threshold_expression 'I > 2\s(I)'
_cod_data_source_file ol7b00710_si_003.cif
_cod_data_source_block mo_cf376f1_0m
_cod_database_code 1556035
_shelx_space_group_comment
;
The symmetry employed for this shelxl refinement is uniquely defined
by the following loop, which should always be used as a source of
symmetry information in preference to the above space-group names.
They are only intended as comments.
;
_olex2_refinement_description
;
1. Fixed Uiso
 At 1.2 times of:
  All C(H) groups
 At 1.5 times of:
  All C(H,H,H) groups
2. Others
 Fixed Sof: H14c(0.5) H14b(0.5) H14a(0.5)
3.a Aromatic/amide H refined with riding coordinates:
 C8(H8), C7(H7), C1(H1), C5(H5), C4(H4), C2(H2), C3(H3)
3.b Idealised Me refined as rotating group:
 C13(H13b,H13c,H13a), C14(H14c,H14b,H14a)
;
_shelx_shelxl_version_number 2014/7
_olex2_submission_original_sample_id cf371.f1
_olex2_submission_special_instructions 'No special instructions were received'

loop_
_space_group_symop_operation_xyz
'x, y, z'
'-x, y+1/2, -z'
'-x, -y, -z'
'x, -y-1/2, z'

loop_
_atom_site_label
_atom_site_type_symbol
_atom_site_fract_x
_atom_site_fract_y
_atom_site_fract_z
_atom_site_U_iso_or_equiv
_atom_site_adp_type
_atom_site_occupancy
_atom_site_site_symmetry_order
_atom_site_calc_flag
_atom_site_refinement_flags_posn
_atom_site_refinement_flags_adp
_atom_site_refinement_flags_occupancy
_atom_site_disorder_assembly
_atom_site_disorder_group
O1 O 0.49113(12) 0.7500 0.64661(7) 0.0174(2) Uani 1 2 d S T P . .
N4 N 0.56397(13) 0.7500 0.88807(8) 0.0114(2) Uani 1 2 d S T P . .
N1 N 0.27691(14) 0.7500 0.87016(9) 0.0151(2) Uani 1 2 d S T P . .
N3 N 0.52853(14) 0.7500 0.98799(8) 0.0142(2) Uani 1 2 d S T P . .
N2 N 0.35729(14) 0.7500 0.97626(9) 0.0163(2) Uani 1 2 d S T P . .
C8 C 0.18242(16) 0.7500 0.63909(10) 0.0138(3) Uani 1 2 d S T P . .
H8 H 0.0921 0.7500 0.6796 0.017 Uiso 1 2 calc RS T P . .
C9 C 0.37010(16) 0.7500 0.69429(10) 0.0130(3) Uani 1 2 d S T P . .
C6 C -0.03484(16) 0.7500 0.45963(10) 0.0126(3) Uani 1 2 d S T P . .
C10 C 0.40579(16) 0.7500 0.81580(10) 0.0125(3) Uani 1 2 d S T P . .
C11 C 0.75458(15) 0.7500 0.87653(9) 0.0118(3) Uani 1 2 d S T P . .
C7 C 0.14125(16) 0.7500 0.53061(10) 0.0134(3) Uani 1 2 d S T P . .
H7 H 0.2383 0.7500 0.4955 0.016 Uiso 1 2 calc RS T P . .
C1 C -0.19097(17) 0.7500 0.49873(10) 0.0151(3) Uani 1 2 d S T P . .
H1 H -0.1849 0.7500 0.5746 0.018 Uiso 1 2 calc RS T P . .
C5 C -0.04695(17) 0.7500 0.34740(10) 0.0145(3) Uani 1 2 d S T P . .
H5 H 0.0580 0.7500 0.3198 0.017 Uiso 1 2 calc RS T P . .
C13 C 0.78870(11) 0.55993(14) 0.81720(7) 0.0147(2) Uani 1 1 d . . . . .
H13B H 0.7619 0.4432 0.8575 0.022 Uiso 1 1 calc GR . . . .
H13C H 0.9131 0.5557 0.8118 0.022 Uiso 1 1 calc GR . . . .
H13A H 0.7130 0.5592 0.7444 0.022 Uiso 1 1 calc GR . . . .
C4 C -0.21110(18) 0.7500 0.27600(10) 0.0168(3) Uani 1 2 d S T P . .
H4 H -0.2179 0.7500 0.2001 0.020 Uiso 1 2 calc RS T P . .
C2 C -0.35486(17) 0.7500 0.42739(11) 0.0172(3) Uani 1 2 d S T P . .
H2 H -0.4603 0.7500 0.4545 0.021 Uiso 1 2 calc RS T P . .
C14 C 0.87251(16) 0.7500 0.99008(10) 0.0153(3) Uani 1 2 d S T P . .
H14C H 0.8515 0.8719 1.0282 0.023 Uiso 0.5 1 calc GR . . A -1
H14B H 0.9969 0.7447 0.9847 0.023 Uiso 0.5 1 calc GR . . A -1
H14A H 0.8448 0.6334 1.0302 0.023 Uiso 0.5 1 calc GR . . A -1
C3 C -0.36444(17) 0.7500 0.31596(10) 0.0168(3) Uani 1 2 d S T P . .
H3 H -0.4765 0.7500 0.2673 0.020 Uiso 1 2 calc RS T P . .

loop_
_atom_site_aniso_label
_atom_site_aniso_U_11
_atom_site_aniso_U_22
_atom_site_aniso_U_33
_atom_site_aniso_U_23
_atom_site_aniso_U_13
_atom_site_aniso_U_12
O1 0.0130(4) 0.0259(5) 0.0137(4) 0.000 0.0038(3) 0.000
N4 0.0113(5) 0.0132(5) 0.0101(5) 0.000 0.0032(4) 0.000
N1 0.0139(5) 0.0182(5) 0.0139(5) 0.000 0.0045(4) 0.000
N3 0.0154(5) 0.0166(5) 0.0120(5) 0.000 0.0059(4) 0.000
N2 0.0144(5) 0.0205(6) 0.0145(5) 0.000 0.0045(4) 0.000
C8 0.0125(6) 0.0137(6) 0.0152(6) 0.000 0.0029(4) 0.000
C9 0.0140(6) 0.0117(5) 0.0132(6) 0.000 0.0023(4) 0.000
C6 0.0132(6) 0.0110(5) 0.0131(5) 0.000 0.0017(4) 0.000
C10 0.0111(5) 0.0122(6) 0.0142(6) 0.000 0.0027(4) 0.000
C11 0.0085(5) 0.0147(6) 0.0125(5) 0.000 0.0030(4) 0.000
C7 0.0113(6) 0.0136(6) 0.0157(6) 0.000 0.0035(5) 0.000
C1 0.0157(6) 0.0175(6) 0.0121(5) 0.000 0.0032(5) 0.000
C5 0.0158(6) 0.0143(6) 0.0145(6) 0.000 0.0058(5) 0.000
C13 0.0139(4) 0.0153(4) 0.0152(4) -0.0011(3) 0.0038(3) 0.0020(3)
C4 0.0223(6) 0.0158(6) 0.0116(5) 0.000 0.0020(5) 0.000
C2 0.0129(6) 0.0197(6) 0.0196(6) 0.000 0.0045(5) 0.000
C14 0.0126(6) 0.0199(6) 0.0128(6) 0.000 0.0010(4) 0.000
C3 0.0152(6) 0.0158(6) 0.0170(6) 0.000 -0.0021(5) 0.000

loop_
_atom_type_symbol
_atom_type_description
_atom_type_scat_dispersion_real
_atom_type_scat_dispersion_imag
_atom_type_scat_source
C C 0.0033 0.0016 'International Tables Vol C Tables 4.2.6.8 and 6.1.1.4'
H H 0.0000 0.0000 'International Tables Vol C Tables 4.2.6.8 and 6.1.1.4'
N N 0.0061 0.0033 'International Tables Vol C Tables 4.2.6.8 and 6.1.1.4'
O O 0.0106 0.0060 'International Tables Vol C Tables 4.2.6.8 and 6.1.1.4'

loop_
_geom_angle_atom_site_label_1
_geom_angle_atom_site_label_2
_geom_angle_atom_site_label_3
_geom_angle
_geom_angle_site_symmetry_3
N3 N4 C10 107.15(10) .
N3 N4 C11 119.19(10) .
C10 N4 C11 133.65(10) .
C10 N1 N2 106.03(10) .
N2 N3 N4 107.40(10) .
N3 N2 N1 110.76(10) .
C9 C8 H8 120.6 .
C7 C8 H8 120.6 .
C7 C8 C9 118.72(11) .
O1 C9 C8 123.46(11) .
O1 C9 C10 120.90(11) .
C8 C9 C10 115.64(11) .
C1 C6 C7 123.01(11) .
C1 C6 C5 118.75(11) .
C5 C6 C7 118.24(11) .
N4 C10 C9 128.96(11) .
N1 C10 N4 108.66(11) .
N1 C10 C9 122.38(11) .
N4 C11 C13 108.72(6) 4_575
N4 C11 C13 108.72(6) .
N4 C11 C14 107.97(9) .
C13 C11 C13 112.84(10) 4_575
C14 C11 C13 109.24(6) 4_575
C14 C11 C13 109.23(6) .
C8 C7 C6 127.92(11) .
C8 C7 H7 116.0 .
C6 C7 H7 116.0 .
C6 C1 H1 119.7 .
C2 C1 C6 120.51(11) .
C2 C1 H1 119.7 .
C6 C5 H5 119.6 .
C4 C5 C6 120.72(12) .
C4 C5 H5 119.6 .
C11 C13 H13B 109.5 .
C11 C13 H13C 109.5 .
C11 C13 H13A 109.5 .
H13B C13 H13C 109.5 .
H13B C13 H13A 109.5 .
H13C C13 H13A 109.5 .
C5 C4 H4 120.1 .
C3 C4 C5 119.84(12) .
C3 C4 H4 120.1 .
C1 C2 H2 120.0 .
C1 C2 C3 119.97(12) .
C3 C2 H2 120.0 .
C11 C14 H14C 109.5 .
C11 C14 H14B 109.5 .
C11 C14 H14A 109.5 .
H14C C14 H14B 109.5 .
H14C C14 H14A 109.5 .
H14B C14 H14A 109.5 .
C4 C3 C2 120.21(12) .
C4 C3 H3 119.9 .
C2 C3 H3 119.9 .

loop_
_geom_bond_atom_site_label_1
_geom_bond_atom_site_label_2
_geom_bond_distance
_geom_bond_site_symmetry_2
O1 C9 1.2170(15) .
N4 N3 1.3483(14) .
N4 C10 1.3621(15) .
N4 C11 1.5128(15) .
N1 N2 1.3525(15) .
N1 C10 1.3263(16) .
N3 N2 1.3015(15) .
C8 H8 0.9500 .
C8 C9 1.4709(17) .
C8 C7 1.3398(17) .
C9 C10 1.5013(17) .
C6 C7 1.4627(16) .
C6 C1 1.3995(17) .
C6 C5 1.4015(16) .
C11 C13 1.5303(11) .
C11 C13 1.5303(11) 4_575
C11 C14 1.5277(16) .
C7 H7 0.9500 .
C1 H1 0.9500 .
C1 C2 1.3904(17) .
C5 H5 0.9500 .
C5 C4 1.3923(18) .
C13 H13B 0.9800 .
C13 H13C 0.9800 .
C13 H13A 0.9800 .
C4 H4 0.9500 .
C4 C3 1.3853(19) .
C2 H2 0.9500 .
C2 C3 1.3944(18) .
C14 H14C 0.9800 .
C14 H14B 0.9800 .
C14 H14A 0.9800 .
C3 H3 0.9500 .
